data_7034807
loop_
_publ_author_name
'Loganathan, Rangasamy'
'Ramakrishnan, Sethu'
'Ganeshpandian, Mani'
'Bhuvanesh, Nattamai S. P.'
'Palaniandavar, Mallayan'
'Riyasdeen, Anvarbatcha'
'Akbarsha, Mohamad Abdulkadhar'

_publ_section_title
;
 Mixed ligand copper(ii) dicarboxylate complexes: the role of co-ligand
 hydrophobicity in DNA binding, double-strand DNA cleavage, protein
 binding and cytotoxicity.
;
_journal_issue 22
_journal_name_full 'Dalton transactions (Cambridge, England : 2003)'
_journal_page_first 10210
_journal_page_last 10227
_journal_paper_doi 10.1039/c4dt03879g
_journal_volume 44
_journal_year 2015
_chemical_formula_moiety 'C25 H23 Cu N3 O4, 2.4(H2 O)'
_chemical_formula_sum 'C25 H27.8 Cu N3 O6.4'
_chemical_formula_weight 536.24
_space_group_crystal_system monoclinic
_space_group_IT_number 15
_space_group_name_Hall '-C 2yc'
_space_group_name_H-M_alt 'C 1 2/c 1'
_symmetry_space_group_name_Hall '-C 2yc'
_symmetry_space_group_name_H-M 'C 1 2/c 1'
_atom_sites_solution_hydrogens mixed
_audit_creation_date 2015-04-10
_audit_creation_method
;
Olex2 1.2-alpha
(compiled 2015.02.26 svn.r3159 for OlexSys, GUI svn.r3563)
;
_audit_update_record
;
2015-04-14 deposited with the CCDC.
2015-04-20 downloaded from the CCDC.
;
_cell_angle_alpha 90
_cell_angle_beta 124.050(5)
_cell_angle_gamma 90
_cell_formula_units_Z 8
_cell_length_a 25.6146(17)
_cell_length_b 12.8338(7)
_cell_length_c 18.1002(12)
_cell_measurement_reflns_used 9974
_cell_measurement_temperature 296(2)
_cell_measurement_theta_max 0.000
_cell_measurement_theta_min 0.000
_cell_volume 4930.0(6)
_computing_cell_refinement 'SAINT v7.34A (Bruker, 200?)'
_computing_data_reduction 'SAINT v7.34A (Bruker, 200?)'
_computing_molecular_graphics 'Olex2 (Dolomanov et al., 2009)'
_computing_publication_material 'Olex2 (Dolomanov et al., 2009)'
_computing_structure_refinement 'ShelXL (Sheldrick, 2008)'
_computing_structure_solution 'ShelXS-1997 (Sheldrick, 2008)'
_diffrn_ambient_temperature 296.15
_diffrn_measured_fraction_theta_full 0.998
_diffrn_measured_fraction_theta_max 0.998
_diffrn_radiation_type MoK\a
_diffrn_radiation_wavelength 0.71073
_diffrn_reflns_av_R_equivalents 0.0395
_diffrn_reflns_av_unetI/netI 0.0218
_diffrn_reflns_Laue_measured_fraction_full 0.998
_diffrn_reflns_Laue_measured_fraction_max 0.998
_diffrn_reflns_limit_h_max 29
_diffrn_reflns_limit_h_min -29
_diffrn_reflns_limit_k_max 14
_diffrn_reflns_limit_k_min -14
_diffrn_reflns_limit_l_max 20
_diffrn_reflns_limit_l_min -20
_diffrn_reflns_number 39752
_diffrn_reflns_point_group_measured_fraction_full 0.998
_diffrn_reflns_point_group_measured_fraction_max 0.998
_diffrn_reflns_theta_full 23.984
_diffrn_reflns_theta_max 23.984
_diffrn_reflns_theta_min 1.854
_exptl_absorpt_coefficient_mu 0.933
_exptl_absorpt_correction_T_min 0.872849
_exptl_absorpt_correction_type multi-scan
_exptl_absorpt_process_details
;
SADABS-2004/1 (Bruker,2004) was used for absorption correction.
R(int) was 0.0425 before and 0.0304 after correction.
The Ratio of minimum to maximum transmission is 0.8728.
The \l/2 correction factor is 0.0015.
;
_exptl_crystal_colour blue
_exptl_crystal_colour_primary blue
_exptl_crystal_density_diffrn 1.445
_exptl_crystal_description PRISM
_exptl_crystal_F_000 2232
_exptl_crystal_size_max 0.06
_exptl_crystal_size_mid 0.05
_exptl_crystal_size_min 0.04
_refine_diff_density_max 0.526
_refine_diff_density_min -0.335
_refine_diff_density_rms 0.054
_refine_ls_extinction_method none
_refine_ls_goodness_of_fit_ref 1.078
_refine_ls_hydrogen_treatment constr
_refine_ls_matrix_type full
_refine_ls_number_parameters 337
_refine_ls_number_reflns 3870
_refine_ls_number_restraints 0
_refine_ls_restrained_S_all 1.078
_refine_ls_R_factor_all 0.0630
_refine_ls_R_factor_gt 0.0478
_refine_ls_shift/su_max 0.001
_refine_ls_shift/su_mean 0.000
_refine_ls_structure_factor_coef Fsqd
_refine_ls_weighting_details 'w=1/[\s^2^(Fo^2^)+(0.0573P)^2^+11.8133P] where P=(Fo^2^+2Fc^2^)/3'
_refine_ls_weighting_scheme calc
_refine_ls_wR_factor_gt 0.1260
_refine_ls_wR_factor_ref 0.1357
_reflns_Friedel_coverage 0.000
_reflns_number_gt 3029
_reflns_number_total 3870
_reflns_threshold_expression 'I > 2\s(I)'
_cod_data_source_file c4dt03879g2.cif
_cod_data_source_block mp1038
_cod_depositor_comments 'Adding full bibliography for 7034807--7034808.cif.'
_cod_original_formula_sum 'C25 H27.80 Cu N3 O6.40'
_cod_database_code 7034807
_shelx_space_group_comment
;
The symmetry employed for this shelxl refinement is uniquely defined
by the following loop, which should always be used as a source of
symmetry information in preference to the above space-group names.
They are only intended as comments.
;
_shelx_estimated_absorpt_t_max 0.964
_shelx_estimated_absorpt_t_min 0.946
_olex2_refinement_description
;
1. Fixed Uiso
 At 1.2 times of:
  All C(H) groups, All C(H,H) groups
 At 1.5 times of:
  All C(H,H,H) groups, All O(H,H) groups
2. Others
 Fixed Sof: H7A(0.5) H7B(0.5) O5(0.9) H5A(0.9) H5B(0.9) O6(0.8) H6A(0.8)
 H6B(0.8) O0AA(0.11) H0AA(0.11) H0AB(0.11) O1AA(0.09) H1AA(0.09) H1AB(0.09)
3.a Riding coordinates:
 O7(H7A,H7B), O0AA(H0AA,H0AB), O1AA(H1AA,H1AB)
3.b Free rotating group:
 O5(H5A,H5B), O6(H6A,H6B)
3.c Secondary CH2 refined with riding coordinates:
 C20(H20A,H20B), C19(H19A,H19B), C17(H17A,H17B)
3.d Aromatic/amide H refined with riding coordinates:
 C3(H3), C22(H22), C2(H2), C1(H1), C11(H11), C10(H10), C23(H23), C24(H24),
 C9(H9), C26(H26), C25(H25)
3.e Idealised Me refined as rotating group:
 C14(H14A,H14B,H14C), C15(H15A,H15B,H15C)
;
_shelx_shelxl_version_number 2014/7
_olex2_submission_special_instructions 'No special instructions were received'

loop_
_space_group_symop_operation_xyz
'x, y, z'
'-x, y, -z+1/2'
'x+1/2, y+1/2, z'
'-x+1/2, y+1/2, -z+1/2'
'-x, -y, -z'
'x, -y, z-1/2'
'-x+1/2, -y+1/2, -z'
'x+1/2, -y+1/2, z-1/2'

loop_
_atom_site_label
_atom_site_type_symbol
_atom_site_fract_x
_atom_site_fract_y
_atom_site_fract_z
_atom_site_U_iso_or_equiv
_atom_site_adp_type
_atom_site_occupancy
_atom_site_site_symmetry_order
_atom_site_calc_flag
_atom_site_refinement_flags_posn
_atom_site_refinement_flags_adp
_atom_site_refinement_flags_occupancy
_atom_site_disorder_assembly
_atom_site_disorder_group
Cu Cu 0.66815(2) 0.32767(4) 0.60534(3) 0.0586(2) Uani 1 1 d . . . . .
N1 N 0.64371(15) 0.3435(2) 0.4800(2) 0.0537(8) Uani 1 1 d . . . . .
O2 O 0.71051(15) 0.3106(3) 0.7330(2) 0.0858(10) Uani 1 1 d . . . . .
N2 N 0.70436(14) 0.1953(2) 0.5960(2) 0.0507(8) Uani 1 1 d . . . . .
O4 O 0.70201(19) 0.2779(3) 0.8445(2) 0.0949(11) Uani 1 1 d . . . . .
C13 C 0.65995(16) 0.2602(3) 0.4507(2) 0.0478(9) Uani 1 1 d . . . . .
N3 N 0.58110(16) 0.3038(2) 0.6104(2) 0.0589(9) Uani 1 1 d . . . . .
C12 C 0.69331(16) 0.1793(3) 0.5148(3) 0.0472(9) Uani 1 1 d . . . . .
O1 O 0.65032(19) 0.4720(2) 0.6127(3) 0.0919(11) Uani 1 1 d . . . . .
O3 O 0.58937(18) 0.5868(2) 0.6190(2) 0.0876(10) Uani 1 1 d . . . . .
C6 C 0.66468(19) 0.1596(4) 0.3395(3) 0.0614(11) Uani 1 1 d . . . . .
C3 C 0.6107(2) 0.3332(4) 0.3061(3) 0.0743(13) Uani 1 1 d . . . . .
H3 H 0.5994 0.3311 0.2475 0.089 Uiso 1 1 calc R . . . .
C4 C 0.64559(18) 0.2507(3) 0.3647(3) 0.0563(10) Uani 1 1 d . . . . .
C8 C 0.71086(18) 0.0893(3) 0.4900(3) 0.0573(10) Uani 1 1 d . . . . .
C14 C 0.6480(2) 0.1521(5) 0.2456(3) 0.0912(17) Uani 1 1 d . . . . .
H14A H 0.6054 0.1280 0.2068 0.137 Uiso 1 1 calc GR . . . .
H14B H 0.6760 0.1039 0.2439 0.137 Uiso 1 1 calc GR . . . .
H14C H 0.6521 0.2195 0.2262 0.137 Uiso 1 1 calc GR . . . .
C22 C 0.5688(2) 0.0588(4) 0.5461(4) 0.0813(14) Uani 1 1 d . . . . .
H22 H 0.5774 0.0489 0.6028 0.098 Uiso 1 1 calc R . . . .
C2 C 0.5933(2) 0.4166(4) 0.3348(3) 0.0823(14) Uani 1 1 d . . . . .
H2 H 0.5697 0.4706 0.2958 0.099 Uiso 1 1 calc R . . . .
C16 C 0.6032(2) 0.4964(3) 0.6139(3) 0.0625(11) Uani 1 1 d . . . . .
C1 C 0.6110(2) 0.4201(3) 0.4225(3) 0.0731(12) Uani 1 1 d . . . . .
H1 H 0.5998 0.4777 0.4418 0.088 Uiso 1 1 calc R . . . .
C7 C 0.6954(2) 0.0800(3) 0.4002(3) 0.0660(12) Uani 1 1 d . . . . .
C11 C 0.7346(2) 0.1211(4) 0.6576(3) 0.0686(12) Uani 1 1 d . . . . .
H11 H 0.7434 0.1315 0.7143 0.082 Uiso 1 1 calc R . . . .
C10 C 0.7532(2) 0.0292(4) 0.6389(4) 0.0820(14) Uani 1 1 d . . . . .
H10 H 0.7738 -0.0216 0.6828 0.098 Uiso 1 1 calc R . . . .
C20 C 0.5263(2) 0.2389(4) 0.5427(4) 0.0853(15) Uani 1 1 d . . . . .
H20A H 0.4958 0.2837 0.4944 0.102 Uiso 1 1 calc R . . . .
H20B H 0.5063 0.2094 0.5702 0.102 Uiso 1 1 calc R . . . .
C18 C 0.6792(2) 0.2866(3) 0.7643(3) 0.0641(11) Uani 1 1 d . . . . .
C19 C 0.6108(3) 0.2588(5) 0.6981(3) 0.0928(16) Uani 1 1 d . . . . .
H19A H 0.6075 0.1836 0.6919 0.111 Uiso 1 1 calc R . . . .
H19B H 0.5872 0.2801 0.7228 0.111 Uiso 1 1 calc R . . . .
C23 C 0.5821(3) -0.0194(5) 0.5095(6) 0.116(2) Uani 1 1 d . . . . .
H23 H 0.6000 -0.0809 0.5409 0.139 Uiso 1 1 calc R . . . .
C15 C 0.7139(3) -0.0200(4) 0.3762(4) 0.0999(18) Uani 1 1 d . . . . .
H15A H 0.6856 -0.0747 0.3683 0.150 Uiso 1 1 calc GR . . . .
H15B H 0.7562 -0.0384 0.4232 0.150 Uiso 1 1 calc GR . . . .
H15C H 0.7115 -0.0102 0.3218 0.150 Uiso 1 1 calc GR . . . .
C24 C 0.5696(4) -0.0077(8) 0.4306(7) 0.138(3) Uani 1 1 d . . . . .
H24 H 0.5795 -0.0628 0.4072 0.166 Uiso 1 1 calc R . . . .
C21 C 0.54327(18) 0.1521(3) 0.5044(3) 0.0641(11) Uani 1 1 d . . . . .
C9 C 0.7415(2) 0.0129(3) 0.5568(4) 0.0750(13) Uani 1 1 d . . . . .
H9 H 0.7539 -0.0493 0.5446 0.090 Uiso 1 1 calc R . . . .
C26 C 0.5295(3) 0.1633(6) 0.4191(4) 0.113(2) Uani 1 1 d . . . . .
H26 H 0.5115 0.2244 0.3871 0.135 Uiso 1 1 calc R . . . .
C25 C 0.5441(4) 0.0760(9) 0.3799(5) 0.130(3) Uani 1 1 d . . . . .
H25 H 0.5358 0.0798 0.3229 0.156 Uiso 1 1 calc R . . . .
C17 C 0.5602(2) 0.4109(4) 0.6063(4) 0.0891(16) Uani 1 1 d . . . . .
H17A H 0.5536 0.4202 0.6537 0.107 Uiso 1 1 calc R . . . .
H17B H 0.5196 0.4198 0.5502 0.107 Uiso 1 1 calc R . . . .
O7 O 1.0000 0.1285(5) 1.2500 0.1192(19) Uani 1 2 d S T P . .
H7A H 0.9645 0.1548 1.2108 0.179 Uiso 0.5 1 d R . . . .
H7B H 1.0208 0.1715 1.2926 0.179 Uiso 0.5 1 d R . . . .
O5 O 0.8453(2) 0.2308(4) 0.9342(3) 0.1031(13) Uani 0.9 1 d . . . A 1
H5A H 0.8574 0.1859 0.9124 0.155 Uiso 0.9 1 d G . . A 1
H5B H 0.8055 0.2379 0.8999 0.155 Uiso 0.9 1 d G . . A 1
O6 O 0.8921(3) 0.2251(7) 1.1133(3) 0.140(2) Uani 0.8 1 d . . . B 1
H6A H 0.8834 0.2237 1.0606 0.211 Uiso 0.8 1 d G . . B 1
H6B H 0.8582 0.2260 1.1113 0.211 Uiso 0.8 1 d G . . B 1
O0AA O 0.8009(16) 0.243(3) 1.007(2) 0.106(11) Uiso 0.11 1 d . . . C 2
H0AA H 0.7974 0.3075 0.9937 0.159 Uiso 0.11 1 d R . . C 2
H0AB H 0.8271 0.2363 1.0633 0.159 Uiso 0.11 1 d R . . C 2
O1AA O 0.913(2) 0.176(4) 1.048(3) 0.113(15) Uiso 0.09 1 d . . . D 2
H1AA H 0.9282 0.2340 1.0464 0.169 Uiso 0.09 1 d R . . D 2
H1AB H 0.9117 0.1347 1.0100 0.169 Uiso 0.09 1 d R . . D 2

loop_
_atom_site_aniso_label
_atom_site_aniso_U_11
_atom_site_aniso_U_22
_atom_site_aniso_U_33
_atom_site_aniso_U_23
_atom_site_aniso_U_13
_atom_site_aniso_U_12
Cu 0.0686(4) 0.0539(3) 0.0655(4) -0.0140(2) 0.0451(3) -0.0072(2)
N1 0.0602(19) 0.0441(18) 0.067(2) 0.0017(16) 0.0417(18) 0.0047(15)
O2 0.071(2) 0.128(3) 0.0591(19) -0.0290(18) 0.0363(17) -0.0177(19)
N2 0.0532(18) 0.0482(18) 0.0518(19) 0.0001(15) 0.0301(16) -0.0016(14)
O4 0.136(3) 0.075(2) 0.062(2) -0.0023(17) 0.049(2) -0.017(2)
C13 0.045(2) 0.049(2) 0.052(2) -0.0042(17) 0.0292(18) -0.0052(17)
N3 0.061(2) 0.0474(18) 0.071(2) 0.0013(16) 0.0396(19) 0.0014(15)
C12 0.0420(19) 0.042(2) 0.056(2) -0.0072(17) 0.0262(18) -0.0074(16)
O1 0.137(3) 0.0518(18) 0.145(3) -0.0253(19) 0.114(3) -0.0185(19)
O3 0.131(3) 0.0505(18) 0.085(2) -0.0027(16) 0.063(2) 0.0185(18)
C6 0.051(2) 0.077(3) 0.061(3) -0.024(2) 0.035(2) -0.016(2)
C3 0.074(3) 0.093(4) 0.054(3) 0.008(2) 0.035(2) -0.009(3)
C4 0.053(2) 0.064(3) 0.056(2) -0.004(2) 0.033(2) -0.0091(19)
C8 0.053(2) 0.047(2) 0.074(3) -0.011(2) 0.037(2) -0.0039(18)
C14 0.085(3) 0.131(5) 0.072(3) -0.038(3) 0.053(3) -0.024(3)
C22 0.081(3) 0.059(3) 0.096(4) -0.004(3) 0.045(3) -0.002(2)
C2 0.087(3) 0.078(3) 0.084(4) 0.028(3) 0.049(3) 0.015(3)
C16 0.087(3) 0.048(2) 0.051(2) -0.0025(19) 0.038(2) 0.005(2)
C1 0.085(3) 0.054(3) 0.094(4) 0.015(2) 0.059(3) 0.016(2)
C7 0.057(2) 0.064(3) 0.085(3) -0.034(2) 0.044(2) -0.017(2)
C11 0.067(3) 0.068(3) 0.063(3) 0.014(2) 0.031(2) 0.005(2)
C10 0.079(3) 0.062(3) 0.091(4) 0.019(3) 0.038(3) 0.017(2)
C20 0.065(3) 0.074(3) 0.107(4) -0.007(3) 0.042(3) -0.007(2)
C18 0.090(3) 0.041(2) 0.058(3) -0.0033(19) 0.039(3) 0.000(2)
C19 0.096(4) 0.109(4) 0.085(4) 0.017(3) 0.057(3) -0.009(3)
C23 0.097(4) 0.080(4) 0.181(8) -0.035(5) 0.084(5) -0.017(3)
C15 0.112(4) 0.081(4) 0.129(5) -0.045(3) 0.082(4) -0.011(3)
C24 0.122(6) 0.176(9) 0.158(8) -0.085(7) 0.104(7) -0.084(6)
C21 0.048(2) 0.068(3) 0.068(3) -0.009(2) 0.027(2) -0.016(2)
C9 0.070(3) 0.047(2) 0.100(4) -0.001(3) 0.043(3) 0.011(2)
C26 0.076(4) 0.150(6) 0.076(4) 0.005(4) 0.021(3) -0.052(4)
C25 0.110(5) 0.213(10) 0.072(4) -0.052(5) 0.054(4) -0.094(6)
C17 0.080(3) 0.064(3) 0.126(5) -0.004(3) 0.059(3) 0.015(3)
O7 0.124(5) 0.100(4) 0.166(6) 0.000 0.101(5) 0.000
O5 0.107(3) 0.113(4) 0.076(3) -0.011(2) 0.043(2) 0.008(3)
O6 0.128(4) 0.228(7) 0.073(3) 0.026(4) 0.061(3) 0.021(5)

loop_
_atom_type_symbol
_atom_type_description
_atom_type_scat_dispersion_real
_atom_type_scat_dispersion_imag
_atom_type_scat_source
C C 0.0033 0.0016 'International Tables Vol C Tables 4.2.6.8 and 6.1.1.4'
H H 0.0000 0.0000 'International Tables Vol C Tables 4.2.6.8 and 6.1.1.4'
Cu Cu 0.3201 1.2651 'International Tables Vol C Tables 4.2.6.8 and 6.1.1.4'
N N 0.0061 0.0033 'International Tables Vol C Tables 4.2.6.8 and 6.1.1.4'
O O 0.0106 0.0060 'International Tables Vol C Tables 4.2.6.8 and 6.1.1.4'

loop_
_geom_angle_atom_site_label_1
_geom_angle_atom_site_label_2
_geom_angle_atom_site_label_3
_geom_angle
N1 Cu N3 111.32(13)
O2 Cu N1 167.37(13)
O2 Cu N2 91.63(14)
O2 Cu N3 81.15(13)
N2 Cu N1 81.65(12)
N2 Cu N3 113.46(12)
O1 Cu N1 92.56(14)
O1 Cu O2 91.29(16)
O1 Cu N2 164.98(14)
O1 Cu N3 81.55(13)
C13 N1 Cu 113.2(2)
C1 N1 Cu 128.5(3)
C1 N1 C13 118.1(4)
C18 O2 Cu 119.6(3)
C12 N2 Cu 113.5(2)
C11 N2 Cu 128.3(3)
C11 N2 C12 118.1(3)
N1 C13 C12 115.4(3)
N1 C13 C4 124.0(4)
C4 C13 C12 120.6(3)
C20 N3 Cu 121.8(3)
C19 N3 Cu 99.9(3)
C19 N3 C20 110.7(4)
C19 N3 C17 112.6(4)
C17 N3 Cu 102.1(3)
C17 N3 C20 109.4(4)
N2 C12 C13 116.1(3)
N2 C12 C8 124.4(4)
C8 C12 C13 119.4(4)
C16 O1 Cu 120.4(3)
C4 C6 C14 118.6(4)
C7 C6 C4 119.6(4)
C7 C6 C14 121.7(4)
C4 C3 H3 119.8
C2 C3 H3 119.8
C2 C3 C4 120.4(4)
C13 C4 C6 120.2(4)
C13 C4 C3 115.8(4)
C3 C4 C6 123.9(4)
C12 C8 C7 119.5(4)
C12 C8 C9 115.1(4)
C9 C8 C7 125.3(4)
C6 C14 H14A 109.5
C6 C14 H14B 109.5
C6 C14 H14C 109.5
H14A C14 H14B 109.5
H14A C14 H14C 109.5
H14B C14 H14C 109.5
C23 C22 H22 118.2
C23 C22 C21 123.7(6)
C21 C22 H22 118.2
C3 C2 H2 120.2
C3 C2 C1 119.5(4)
C1 C2 H2 120.2
O1 C16 C17 118.5(4)
O3 C16 O1 123.7(4)
O3 C16 C17 117.8(4)
N1 C1 C2 122.1(4)
N1 C1 H1 119.0
C2 C1 H1 119.0
C6 C7 C8 120.6(4)
C6 C7 C15 122.0(4)
C8 C7 C15 117.4(5)
N2 C11 H11 119.2
N2 C11 C10 121.6(4)
C10 C11 H11 119.2
C11 C10 H10 119.9
C9 C10 C11 120.2(4)
C9 C10 H10 119.9
N3 C20 H20A 108.7
N3 C20 H20B 108.7
N3 C20 C21 114.2(4)
H20A C20 H20B 107.6
C21 C20 H20A 108.7
C21 C20 H20B 108.7
O2 C18 C19 116.8(4)
O4 C18 O2 123.7(5)
O4 C18 C19 119.3(5)
N3 C19 C18 116.2(4)
N3 C19 H19A 108.2
N3 C19 H19B 108.2
C18 C19 H19A 108.2
C18 C19 H19B 108.2
H19A C19 H19B 107.4
C22 C23 H23 120.5
C24 C23 C22 119.0(8)
C24 C23 H23 120.5
C7 C15 H15A 109.5
C7 C15 H15B 109.5
C7 C15 H15C 109.5
H15A C15 H15B 109.5
H15A C15 H15C 109.5
H15B C15 H15C 109.5
C23 C24 H24 117.1
C23 C24 C25 125.8(9)
C25 C24 H24 117.1
C22 C21 C20 124.6(5)
C22 C21 C26 116.7(5)
C26 C21 C20 118.6(5)
C8 C9 H9 119.7
C10 C9 C8 120.6(4)
C10 C9 H9 119.7
C21 C26 H26 120.6
C21 C26 C25 118.8(6)
C25 C26 H26 120.6
C24 C25 C26 116.1(7)
C24 C25 H25 122.0
C26 C25 H25 122.0
N3 C17 C16 116.8(4)
N3 C17 H17A 108.1
N3 C17 H17B 108.1
C16 C17 H17A 108.1
C16 C17 H17B 108.1
H17A C17 H17B 107.3
H7A O7 H7B 109.5
H5A O5 H5B 109.5
H6A O6 H6B 109.5
H0AA O0AA H0AB 109.5
H1AA O1AA H1AB 109.4

loop_
_geom_bond_atom_site_label_1
_geom_bond_atom_site_label_2
_geom_bond_distance
Cu N1 1.996(3)
Cu O2 1.938(3)
Cu N2 1.988(3)
Cu N3 2.302(3)
Cu O1 1.929(3)
N1 C13 1.359(5)
N1 C1 1.333(5)
O2 C18 1.254(5)
N2 C12 1.348(5)
N2 C11 1.334(5)
O4 C18 1.229(5)
C13 C12 1.429(5)
C13 C4 1.390(5)
N3 C20 1.497(6)
N3 C19 1.443(6)
N3 C17 1.462(5)
C12 C8 1.402(5)
O1 C16 1.260(5)
O3 C16 1.231(5)
C6 C4 1.436(6)
C6 C14 1.506(6)
C6 C7 1.380(6)
C3 H3 0.9300
C3 C4 1.409(6)
C3 C2 1.370(7)
C8 C7 1.446(6)
C8 C9 1.406(6)
C14 H14A 0.9600
C14 H14B 0.9600
C14 H14C 0.9600
C22 H22 0.9300
C22 C23 1.346(8)
C22 C21 1.370(6)
C2 H2 0.9300
C2 C1 1.385(7)
C16 C17 1.505(7)
C1 H1 0.9300
C7 C15 1.512(6)
C11 H11 0.9300
C11 C10 1.383(7)
C10 H10 0.9300
C10 C9 1.358(7)
C20 H20A 0.9700
C20 H20B 0.9700
C20 C21 1.499(6)
C18 C19 1.510(7)
C19 H19A 0.9700
C19 H19B 0.9700
C23 H23 0.9300
C23 C24 1.286(10)
C15 H15A 0.9600
C15 H15B 0.9600
C15 H15C 0.9600
C24 H24 0.9300
C24 C25 1.324(11)
C21 C26 1.385(7)
C9 H9 0.9300
C26 H26 0.9300
C26 C25 1.482(11)
C25 H25 0.9300
C17 H17A 0.9700
C17 H17B 0.9700
O7 H7A 0.8499
O7 H7B 0.8501
O5 H5A 0.8504
O5 H5B 0.8501
O6 H6A 0.8501
O6 H6B 0.8500
O0AA H0AA 0.8493
O0AA H0AB 0.8497
O1AA H1AA 0.8499
O1AA H1AB 0.8503

loop_
_geom_hbond_atom_site_label_D
_geom_hbond_atom_site_label_H
_geom_hbond_atom_site_label_A
_geom_hbond_distance_DH
_geom_hbond_distance_HA
_geom_hbond_distance_DA
_geom_hbond_angle_DHA
_geom_hbond_site_symmetry_A
O7 H7A O6 0.85 1.92 2.764(7) 169.7 .
O7 H7B O6 0.85 2.02 2.764(7) 145.1 2_757
O6 H6A O5 0.85 1.92 2.756(6) 167.0 .
O0AA H0AB O4 0.85 2.18 2.74(4) 122.7 7_657

loop_
_geom_torsion_atom_site_label_1
_geom_torsion_atom_site_label_2
_geom_torsion_atom_site_label_3
_geom_torsion_atom_site_label_4
_geom_torsion
Cu N1 C13 C12 -2.4(4)
Cu N1 C13 C4 177.1(3)
Cu N1 C1 C2 -174.8(3)
Cu O2 C18 O4 -177.4(3)
Cu O2 C18 C19 7.7(6)
Cu N2 C12 C13 2.1(4)
Cu N2 C12 C8 -176.3(3)
Cu N2 C11 C10 175.2(3)
Cu N3 C20 C21 29.7(6)
Cu N3 C19 C18 26.1(5)
Cu N3 C17 C16 -8.5(5)
Cu O1 C16 O3 179.5(3)
Cu O1 C16 C17 -2.1(6)
N1 C13 C12 N2 0.2(5)
N1 C13 C12 C8 178.7(3)
N1 C13 C4 C6 -180.0(3)
N1 C13 C4 C3 -1.6(5)
O2 C18 C19 N3 -26.1(7)
N2 C12 C8 C7 178.8(3)
N2 C12 C8 C9 0.4(5)
N2 C11 C10 C9 0.8(7)
O4 C18 C19 N3 158.8(4)
C13 N1 C1 C2 0.3(6)
C13 C12 C8 C7 0.5(5)
C13 C12 C8 C9 -177.9(3)
N3 C20 C21 C22 79.5(6)
N3 C20 C21 C26 -104.1(5)
C12 N2 C11 C10 -1.4(6)
C12 C13 C4 C6 -0.5(5)
C12 C13 C4 C3 177.9(3)
C12 C8 C7 C6 1.2(6)
C12 C8 C7 C15 -178.4(4)
C12 C8 C9 C10 -1.0(6)
O1 C16 C17 N3 8.2(7)
O3 C16 C17 N3 -173.3(4)
C3 C2 C1 N1 -1.3(7)
C4 C13 C12 N2 -179.3(3)
C4 C13 C12 C8 -0.8(5)
C4 C6 C7 C8 -2.5(6)
C4 C6 C7 C15 177.0(4)
C4 C3 C2 C1 0.9(7)
C14 C6 C4 C13 179.8(4)
C14 C6 C4 C3 1.5(6)
C14 C6 C7 C8 180.0(4)
C14 C6 C7 C15 -0.5(6)
C22 C23 C24 C25 -0.2(11)
C22 C21 C26 C25 -1.1(7)
C2 C3 C4 C13 0.5(6)
C2 C3 C4 C6 178.8(4)
C1 N1 C13 C12 -178.2(4)
C1 N1 C13 C4 1.3(5)
C7 C6 C4 C13 2.2(6)
C7 C6 C4 C3 -176.0(4)
C7 C8 C9 C10 -179.3(4)
C11 N2 C12 C13 179.1(3)
C11 N2 C12 C8 0.8(5)
C11 C10 C9 C8 0.5(7)
C20 N3 C19 C18 155.6(4)
C20 N3 C17 C16 -138.8(5)
C20 C21 C26 C25 -177.8(4)
C19 N3 C20 C21 -87.0(5)
C19 N3 C17 C16 97.7(5)
C23 C22 C21 C20 178.1(5)
C23 C22 C21 C26 1.6(7)
C23 C24 C25 C26 0.6(11)
C21 C22 C23 C24 -1.0(9)
C21 C26 C25 C24 0.1(9)
C9 C8 C7 C6 179.4(4)
C9 C8 C7 C15 -0.1(6)
C17 N3 C20 C21 148.3(4)
C17 N3 C19 C18 -81.5(5)
